data_7135570
loop_
_publ_author_name
'Yu, Xiaowen'
'Li, Jinxia'
'Duan, Jiongjiong'
'Fan, Feifei'
'Xie, Huanping'
'Huang, Yanfan'
'Shi, Shukui'
'Kong, Weiguang'
'Li, Ting'

_publ_section_title
;
 Copper-catalysed decarboxylative alkynylation-cyclization reaction of
 propargylic cyclic carbonates with nitrile imines to access
 tetrasubstituted pyrazoles.
;
_journal_issue 24
_journal_name_full 'Chemical communications (Cambridge, England)'
_journal_page_first 6600
_journal_page_last 6603
_journal_paper_doi 10.1039/d5cc06713h
_journal_volume 62
_journal_year 2026
_chemical_formula_moiety 'C29 H21 Cl N2 O3'
_chemical_formula_sum 'C29 H21 Cl N2 O3'
_chemical_formula_weight 480.93
_space_group_crystal_system orthorhombic
_space_group_IT_number 33
_space_group_name_Hall 'P 2c -2n'
_space_group_name_H-M_alt 'P n a 21'
_atom_sites_solution_hydrogens mixed
_atom_sites_solution_primary dual
_audit_creation_date 2025-07-06
_audit_creation_method
;
Olex2 1.2
(compiled 2018.05.29 svn.r3508 for OlexSys, GUI svn.r5506)
;
_audit_update_record
;
2025-07-26 deposited with the CCDC.	2026-02-26 downloaded from the CCDC.
;
_cell_angle_alpha 90
_cell_angle_beta 90
_cell_angle_gamma 90
_cell_formula_units_Z 4
_cell_length_a 18.3289(9)
_cell_length_b 17.9535(8)
_cell_length_c 7.4598(3)
_cell_measurement_reflns_used 7515
_cell_measurement_temperature 299(2)
_cell_measurement_theta_max 22.401
_cell_measurement_theta_min 2.223
_cell_volume 2454.78(19)
_computing_cell_refinement 'SAINT V8.40B (?, 2016)'
_computing_data_reduction 'SAINT V8.40B (?, 2016)'
_computing_molecular_graphics 'Olex2 (Dolomanov et al., 2009)'
_computing_publication_material 'Olex2 (Dolomanov et al., 2009)'
_computing_structure_refinement 'ShelXL (Sheldrick, 2015)'
_computing_structure_solution 'ShelXT (Sheldrick, 2015)'
_diffrn_ambient_temperature 299.0
_diffrn_measured_fraction_theta_full 0.998
_diffrn_measured_fraction_theta_max 0.997
_diffrn_measurement_device_type 'CCD area detector'
_diffrn_measurement_method 'phi and omega scans'
_diffrn_radiation_monochromator graphite
_diffrn_radiation_type MoK\a
_diffrn_radiation_wavelength 0.71073
_diffrn_reflns_av_R_equivalents 0.0799
_diffrn_reflns_av_unetI/netI 0.0472
_diffrn_reflns_Laue_measured_fraction_full 0.998
_diffrn_reflns_Laue_measured_fraction_max 0.997
_diffrn_reflns_limit_h_max 24
_diffrn_reflns_limit_h_min -23
_diffrn_reflns_limit_k_max 22
_diffrn_reflns_limit_k_min -23
_diffrn_reflns_limit_l_max 9
_diffrn_reflns_limit_l_min -8
_diffrn_reflns_number 36300
_diffrn_reflns_point_group_measured_fraction_full 0.965
_diffrn_reflns_point_group_measured_fraction_max 0.951
_diffrn_reflns_theta_full 25.242
_diffrn_reflns_theta_max 28.320
_diffrn_reflns_theta_min 2.222
_exptl_absorpt_coefficient_mu 0.189
_exptl_absorpt_correction_T_max 0.7457
_exptl_absorpt_correction_T_min 0.6771
_exptl_absorpt_process_details
;
SADABS-2016/2 (Bruker,2016/2) was used for absorption correction.
wR2(int) was 0.1445 before and 0.0813 after correction.
The Ratio of minimum to maximum transmission is 0.9080.
The \l/2 correction factor is Not present.
;
_exptl_crystal_colour colourless
_exptl_crystal_colour_primary colourless
_exptl_crystal_density_diffrn 1.301
_exptl_crystal_description block
_exptl_crystal_F_000 1000
_exptl_crystal_size_max 0.23
_exptl_crystal_size_mid 0.22
_exptl_crystal_size_min 0.21
_refine_diff_density_max 0.218
_refine_diff_density_min -0.278
_refine_diff_density_rms 0.045
_refine_ls_abs_structure_details
;
 Flack x determined using 1455 quotients [(I+)-(I-)]/[(I+)+(I-)]
 (Parsons, Flack and Wagner, Acta Cryst. B69 (2013) 249-259).
;
_refine_ls_abs_structure_Flack 0.03(4)
_refine_ls_extinction_method none
_refine_ls_goodness_of_fit_ref 1.017
_refine_ls_hydrogen_treatment mixed
_refine_ls_matrix_type full
_refine_ls_number_parameters 325
_refine_ls_number_reflns 5812
_refine_ls_number_restraints 1
_refine_ls_restrained_S_all 1.017
_refine_ls_R_factor_all 0.0725
_refine_ls_R_factor_gt 0.0490
_refine_ls_shift/su_max 0.002
_refine_ls_shift/su_mean 0.000
_refine_ls_structure_factor_coef Fsqd
_refine_ls_weighting_details 'w=1/[\s^2^(Fo^2^)+(0.0563P)^2^+0.8334P] where P=(Fo^2^+2Fc^2^)/3'
_refine_ls_weighting_scheme calc
_refine_ls_wR_factor_gt 0.1181
_refine_ls_wR_factor_ref 0.1400
_reflns_Friedel_coverage 0.775
_reflns_Friedel_fraction_full 0.927
_reflns_Friedel_fraction_max 0.898
_reflns_number_gt 4242
_reflns_number_total 5812
_reflns_threshold_expression 'I > 2\s(I)'
_cod_data_source_file d5cc06713h2.cif
_cod_data_source_block 1
_cod_depositor_comments 'Adding full bibliography for 7135569--7135570.cif.'
_cod_database_code 7135570
_shelx_shelxl_version_number 2016/6
_shelx_space_group_comment
;
The symmetry employed for this shelxl refinement is uniquely defined
by the following loop, which should always be used as a source of
symmetry information in preference to the above space-group names.
They are only intended as comments.
;
_shelx_estimated_absorpt_t_max 0.961
_shelx_estimated_absorpt_t_min 0.958
_olex2_refinement_description
;
1. Fixed Uiso
 At 1.2 times of:
  All C(H) groups, All C(H,H) groups
 At 1.5 times of:
  All C(H,H,H) groups
2.a Secondary CH2 refined with riding coordinates:
 C22(H22A,H22B)
2.b Aromatic/amide H refined with riding coordinates:
 C6(H6), C7(H7), C4(H4), C16(H16), C12(H12), C25(H25), C3(H3), C14(H14),
 C27(H27), C13(H13), C29(H29), C26(H26), C15(H15), C28(H28)
2.c Idealised Me refined as rotating group:
 C1(H1A,H1B,H1C)
;
_olex2_submission_special_instructions 'No special instructions were received'

loop_
_space_group_symop_operation_xyz
'x, y, z'
'-x, -y, z+1/2'
'x+1/2, -y+1/2, z'
'-x+1/2, y+1/2, z+1/2'

loop_
_atom_site_label
_atom_site_type_symbol
_atom_site_fract_x
_atom_site_fract_y
_atom_site_fract_z
_atom_site_U_iso_or_equiv
_atom_site_adp_type
_atom_site_occupancy
_atom_site_site_symmetry_order
_atom_site_calc_flag
_atom_site_refinement_flags_posn
_atom_site_refinement_flags_adp
_atom_site_refinement_flags_occupancy
_atom_site_disorder_assembly
_atom_site_disorder_group
Cl1 Cl 0.49743(6) 0.55292(6) 0.39280(19) 0.0673(3) Uani 1 1 d . . . . .
O2 O 0.51810(17) 0.87212(16) 0.2273(4) 0.0618(8) Uani 1 1 d . . . . .
N1 N 0.35025(17) 0.60819(16) 0.7180(4) 0.0454(7) Uani 1 1 d . . . . .
N2 N 0.40130(18) 0.55927(17) 0.6549(5) 0.0528(8) Uani 1 1 d . . . . .
O1 O 0.4133(2) 0.93327(18) 0.2291(6) 0.0840(11) Uani 1 1 d . . . . .
C8 C 0.34827(19) 0.67185(18) 0.6214(5) 0.0429(8) Uani 1 1 d . . . . .
C9 C 0.3005(2) 0.73681(19) 0.6596(6) 0.0455(8) Uani 1 1 d . . . . .
C11 C 0.2618(2) 0.76949(19) 0.5037(5) 0.0445(8) Uani 1 1 d . . . . .
C17 C 0.4003(2) 0.66523(19) 0.4882(5) 0.0443(8) Uani 1 1 d . . . . .
C18 C 0.4305(2) 0.5944(2) 0.5181(5) 0.0479(8) Uani 1 1 d . . . . .
C5 C 0.30937(18) 0.58628(18) 0.8745(5) 0.0451(8) Uani 1 1 d . . . . .
C6 C 0.3461(2) 0.5638(2) 1.0231(6) 0.0517(9) Uani 1 1 d . . . . .
H6 H 0.396834 0.565354 1.025414 0.062 Uiso 1 1 calc R . . . .
C19 C 0.42231(19) 0.7192(2) 0.3609(5) 0.0468(8) Uani 1 1 d . . . . .
C7 C 0.3079(3) 0.5388(2) 1.1709(6) 0.0601(10) Uani 1 1 d . . . . .
H7 H 0.333268 0.522812 1.271840 0.072 Uiso 1 1 calc R . . . .
C20 C 0.4436(2) 0.7648(2) 0.2592(5) 0.0496(9) Uani 1 1 d . . . . .
C21 C 0.4672(2) 0.8224(2) 0.1331(5) 0.0485(8) Uani 1 1 d . . . . .
C24 C 0.5041(2) 0.7909(2) -0.0324(5) 0.0508(9) Uani 1 1 d . . . . .
C4 C 0.2342(2) 0.5846(2) 0.8692(7) 0.0590(10) Uani 1 1 d . . . . .
H4 H 0.209333 0.599614 0.766742 0.071 Uiso 1 1 calc R . . . .
C16 C 0.2323(2) 0.7257(2) 0.3706(6) 0.0532(9) Uani 1 1 d . . . . .
H16 H 0.239355 0.674395 0.374833 0.064 Uiso 1 1 calc R . . . .
O3 O 0.5058(3) 0.9741(2) 0.3972(9) 0.1182(16) Uani 1 1 d . . . . .
C22 C 0.4053(3) 0.8767(2) 0.0959(7) 0.0653(12) Uani 1 1 d . . . . .
H22A H 0.409541 0.897640 -0.023489 0.078 Uiso 1 1 calc R . . . .
H22B H 0.358347 0.852198 0.106807 0.078 Uiso 1 1 calc R . . . .
C12 C 0.2521(3) 0.8460(2) 0.4896(7) 0.0633(11) Uani 1 1 d . . . . .
H12 H 0.272486 0.877271 0.575423 0.076 Uiso 1 1 calc R . . . .
C2 C 0.2326(3) 0.5370(2) 1.1709(7) 0.0642(12) Uani 1 1 d . . . . .
C25 C 0.5154(2) 0.7159(3) -0.0524(6) 0.0617(11) Uani 1 1 d . . . . .
H25 H 0.499508 0.683531 0.036746 0.074 Uiso 1 1 calc R . . . .
C3 C 0.1963(3) 0.5602(3) 1.0188(8) 0.0689(13) Uani 1 1 d . . . . .
H3 H 0.145589 0.559474 1.016557 0.083 Uiso 1 1 calc R . . . .
C14 C 0.1826(3) 0.8316(3) 0.2229(7) 0.0708(12) Uani 1 1 d . . . . .
H14 H 0.155197 0.852314 0.130448 0.085 Uiso 1 1 calc R . . . .
C10 C 0.2928(3) 0.7627(3) 0.8237(7) 0.0652(12) Uani 1 1 d . . . . .
C27 C 0.5728(3) 0.7346(4) -0.3348(7) 0.0813(16) Uani 1 1 d . . . . .
H27 H 0.595801 0.715635 -0.436113 0.098 Uiso 1 1 calc R . . . .
C23 C 0.4818(3) 0.9301(3) 0.2929(8) 0.0763(14) Uani 1 1 d . . . . .
C13 C 0.2127(3) 0.8760(2) 0.3498(8) 0.0775(14) Uani 1 1 d . . . . .
H13 H 0.206653 0.927388 0.342504 0.093 Uiso 1 1 calc R . . . .
C29 C 0.5273(3) 0.8378(3) -0.1675(7) 0.0719(13) Uani 1 1 d . . . . .
H29 H 0.519744 0.888817 -0.157891 0.086 Uiso 1 1 calc R . . . .
C26 C 0.5499(3) 0.6874(3) -0.2028(7) 0.0782(14) Uani 1 1 d . . . . .
H26 H 0.557369 0.636383 -0.213687 0.094 Uiso 1 1 calc R . . . .
C15 C 0.1927(3) 0.7558(3) 0.2314(7) 0.0655(11) Uani 1 1 d . . . . .
H15 H 0.172905 0.725038 0.143656 0.079 Uiso 1 1 calc R . . . .
C28 C 0.5622(3) 0.8087(4) -0.3187(7) 0.0871(17) Uani 1 1 d . . . . .
H28 H 0.578103 0.840620 -0.408784 0.105 Uiso 1 1 calc R . . . .
C1 C 0.1919(4) 0.5093(3) 1.3334(9) 0.104(2) Uani 1 1 d . . . . .
H1A H 0.226195 0.492174 1.421542 0.156 Uiso 1 1 calc GR . . . .
H1B H 0.160432 0.468971 1.299330 0.156 Uiso 1 1 calc GR . . . .
H1C H 0.163261 0.549065 1.382739 0.156 Uiso 1 1 calc GR . . . .
H10A H 0.262(2) 0.803(3) 0.860(8) 0.071(13) Uiso 1 1 d . . . . .
H10B H 0.314(3) 0.737(3) 0.919(10) 0.098(19) Uiso 1 1 d . . . . .

loop_
_atom_site_aniso_label
_atom_site_aniso_U_11
_atom_site_aniso_U_22
_atom_site_aniso_U_33
_atom_site_aniso_U_23
_atom_site_aniso_U_13
_atom_site_aniso_U_12
Cl1 0.0621(6) 0.0755(6) 0.0643(6) 0.0062(6) 0.0157(5) 0.0264(5)
O2 0.0653(17) 0.0600(16) 0.0600(19) -0.0033(14) -0.0012(14) -0.0085(14)
N1 0.0515(17) 0.0409(14) 0.0439(17) 0.0063(13) 0.0085(13) 0.0074(13)
N2 0.0533(18) 0.0481(16) 0.057(2) 0.0069(15) 0.0079(15) 0.0119(14)
O1 0.092(3) 0.0575(19) 0.102(3) -0.0055(18) 0.002(2) 0.0101(17)
C8 0.0462(19) 0.0397(17) 0.0427(19) 0.0028(14) 0.0016(15) 0.0043(14)
C9 0.0498(19) 0.0359(16) 0.051(2) -0.0014(15) 0.0052(16) 0.0022(14)
C11 0.048(2) 0.0383(17) 0.048(2) -0.0017(15) 0.0070(16) 0.0042(14)
C17 0.0467(19) 0.0443(17) 0.0420(19) 0.0019(15) 0.0016(15) 0.0019(15)
C18 0.0443(19) 0.0510(19) 0.048(2) 0.0052(17) 0.0041(17) 0.0072(16)
C5 0.0493(18) 0.0359(15) 0.050(2) 0.0022(15) 0.0097(17) 0.0004(14)
C6 0.055(2) 0.0485(19) 0.052(2) 0.0020(16) -0.0007(18) -0.0040(17)
C19 0.0468(18) 0.0495(19) 0.044(2) 0.0005(16) 0.0050(16) 0.0030(15)
C7 0.083(3) 0.052(2) 0.046(2) 0.0065(17) 0.000(2) -0.007(2)
C20 0.051(2) 0.051(2) 0.046(2) 0.0032(17) 0.0059(16) 0.0035(17)
C21 0.050(2) 0.0480(19) 0.048(2) 0.0072(16) -0.0015(16) -0.0029(16)
C24 0.049(2) 0.057(2) 0.046(2) 0.0078(17) -0.0036(16) -0.0037(17)
C4 0.052(2) 0.062(2) 0.063(3) 0.010(2) 0.007(2) 0.0038(18)
C16 0.063(2) 0.0446(18) 0.052(2) -0.0051(17) 0.000(2) 0.0048(16)
O3 0.138(4) 0.085(2) 0.131(4) -0.045(3) 0.005(3) -0.020(3)
C22 0.072(3) 0.057(2) 0.068(3) 0.011(2) -0.009(2) 0.007(2)
C12 0.081(3) 0.0398(19) 0.069(3) -0.005(2) -0.010(2) 0.0096(19)
C2 0.082(3) 0.0434(19) 0.067(3) -0.0031(19) 0.029(2) -0.011(2)
C25 0.062(3) 0.071(3) 0.053(3) -0.001(2) 0.0029(19) -0.003(2)
C3 0.056(2) 0.066(3) 0.085(4) 0.008(2) 0.023(2) 0.002(2)
C14 0.075(3) 0.077(3) 0.061(3) 0.008(2) -0.008(2) 0.022(2)
C10 0.090(3) 0.053(2) 0.052(3) -0.006(2) 0.004(2) 0.014(2)
C27 0.066(3) 0.125(5) 0.053(3) -0.014(3) 0.010(2) -0.012(3)
C23 0.095(4) 0.052(3) 0.082(4) -0.009(2) 0.011(3) -0.011(2)
C13 0.105(4) 0.046(2) 0.082(4) 0.002(2) -0.009(3) 0.023(2)
C29 0.079(3) 0.080(3) 0.057(3) 0.016(2) 0.005(2) -0.012(3)
C26 0.070(3) 0.096(4) 0.069(3) -0.021(3) 0.003(3) 0.004(3)
C15 0.069(3) 0.072(3) 0.055(2) -0.014(2) -0.010(2) 0.009(2)
C28 0.081(3) 0.129(5) 0.051(3) 0.017(3) 0.006(2) -0.026(3)
C1 0.140(6) 0.079(3) 0.094(5) 0.011(3) 0.067(4) -0.012(3)

loop_
_atom_type_symbol
_atom_type_description
_atom_type_scat_dispersion_real
_atom_type_scat_dispersion_imag
_atom_type_scat_source
C C 0.0033 0.0016 'International Tables Vol C Tables 4.2.6.8 and 6.1.1.4'
H H 0.0000 0.0000 'International Tables Vol C Tables 4.2.6.8 and 6.1.1.4'
Cl Cl 0.1484 0.1585 'International Tables Vol C Tables 4.2.6.8 and 6.1.1.4'
N N 0.0061 0.0033 'International Tables Vol C Tables 4.2.6.8 and 6.1.1.4'
O O 0.0106 0.0060 'International Tables Vol C Tables 4.2.6.8 and 6.1.1.4'

loop_
_geom_angle_atom_site_label_1
_geom_angle_atom_site_label_2
_geom_angle_atom_site_label_3
_geom_angle
_geom_angle_site_symmetry_1
_geom_angle_site_symmetry_3
_geom_angle_publ_flag
C23 O2 C21 109.5(4) . . ?
N2 N1 C5 117.3(3) . . ?
C8 N1 N2 112.2(3) . . ?
C8 N1 C5 130.4(3) . . ?
C18 N2 N1 103.8(3) . . ?
C23 O1 C22 108.2(4) . . ?
N1 C8 C9 125.2(3) . . ?
N1 C8 C17 107.0(3) . . ?
C17 C8 C9 127.7(3) . . ?
C11 C9 C8 116.2(3) . . ?
C10 C9 C8 121.2(4) . . ?
C10 C9 C11 122.6(4) . . ?
C16 C11 C9 121.8(3) . . ?
C16 C11 C12 117.4(4) . . ?
C12 C11 C9 120.8(4) . . ?
C8 C17 C18 103.6(3) . . ?
C8 C17 C19 128.3(3) . . ?
C18 C17 C19 127.9(3) . . ?
N2 C18 Cl1 120.5(3) . . ?
N2 C18 C17 113.4(3) . . ?
C17 C18 Cl1 126.1(3) . . ?
C6 C5 N1 119.0(3) . . ?
C6 C5 C4 120.8(4) . . ?
C4 C5 N1 120.1(4) . . ?
C5 C6 H6 120.1 . . ?
C5 C6 C7 119.8(4) . . ?
C7 C6 H6 120.1 . . ?
C20 C19 C17 176.9(4) . . ?
C6 C7 H7 119.5 . . ?
C2 C7 C6 120.9(4) . . ?
C2 C7 H7 119.5 . . ?
C19 C20 C21 177.8(4) . . ?
O2 C21 C24 109.4(3) . . ?
O2 C21 C22 99.9(3) . . ?
C20 C21 O2 108.0(3) . . ?
C20 C21 C24 113.0(3) . . ?
C20 C21 C22 110.5(3) . . ?
C24 C21 C22 115.1(3) . . ?
C25 C24 C21 121.5(4) . . ?
C25 C24 C29 118.2(4) . . ?
C29 C24 C21 120.3(4) . . ?
C5 C4 H4 120.5 . . ?
C5 C4 C3 119.0(4) . . ?
C3 C4 H4 120.5 . . ?
C11 C16 H16 119.1 . . ?
C11 C16 C15 121.7(4) . . ?
C15 C16 H16 119.1 . . ?
O1 C22 C21 104.6(4) . . ?
O1 C22 H22A 110.8 . . ?
O1 C22 H22B 110.8 . . ?
C21 C22 H22A 110.8 . . ?
C21 C22 H22B 110.8 . . ?
H22A C22 H22B 108.9 . . ?
C11 C12 H12 119.6 . . ?
C13 C12 C11 120.8(4) . . ?
C13 C12 H12 119.6 . . ?
C7 C2 C1 120.1(5) . . ?
C3 C2 C7 118.3(4) . . ?
C3 C2 C1 121.6(5) . . ?
C24 C25 H25 119.3 . . ?
C24 C25 C26 121.3(5) . . ?
C26 C25 H25 119.3 . . ?
C4 C3 H3 119.5 . . ?
C2 C3 C4 121.1(4) . . ?
C2 C3 H3 119.5 . . ?
C13 C14 H14 120.2 . . ?
C13 C14 C15 119.7(4) . . ?
C15 C14 H14 120.2 . . ?
C9 C10 H10A 126(4) . . ?
C9 C10 H10B 119(4) . . ?
H10A C10 H10B 114(5) . . ?
C26 C27 H27 119.9 . . ?
C28 C27 H27 119.9 . . ?
C28 C27 C26 120.2(5) . . ?
O2 C23 O1 111.8(4) . . ?
O3 C23 O2 125.0(6) . . ?
O3 C23 O1 123.2(5) . . ?
C12 C13 H13 119.6 . . ?
C14 C13 C12 120.8(4) . . ?
C14 C13 H13 119.6 . . ?
C24 C29 H29 119.9 . . ?
C24 C29 C28 120.2(5) . . ?
C28 C29 H29 119.9 . . ?
C25 C26 H26 120.2 . . ?
C27 C26 C25 119.7(5) . . ?
C27 C26 H26 120.2 . . ?
C16 C15 H15 120.2 . . ?
C14 C15 C16 119.6(4) . . ?
C14 C15 H15 120.2 . . ?
C27 C28 C29 120.4(5) . . ?
C27 C28 H28 119.8 . . ?
C29 C28 H28 119.8 . . ?
C2 C1 H1A 109.5 . . ?
C2 C1 H1B 109.5 . . ?
C2 C1 H1C 109.5 . . ?
H1A C1 H1B 109.5 . . ?
H1A C1 H1C 109.5 . . ?
H1B C1 H1C 109.5 . . ?

loop_
_geom_bond_atom_site_label_1
_geom_bond_atom_site_label_2
_geom_bond_distance
_geom_bond_site_symmetry_2
_geom_bond_publ_flag
Cl1 C18 1.712(4) . ?
O2 C21 1.470(5) . ?
O2 C23 1.329(6) . ?
N1 N2 1.367(4) . ?
N1 C8 1.352(4) . ?
N1 C5 1.442(5) . ?
N2 C18 1.314(5) . ?
O1 C22 1.428(6) . ?
O1 C23 1.343(7) . ?
C8 C9 1.487(5) . ?
C8 C17 1.382(5) . ?
C9 C11 1.483(5) . ?
C9 C10 1.317(6) . ?
C11 C16 1.377(6) . ?
C11 C12 1.388(5) . ?
C17 C18 1.405(5) . ?
C17 C19 1.416(5) . ?
C5 C6 1.359(6) . ?
C5 C4 1.378(5) . ?
C6 H6 0.9300 . ?
C6 C7 1.382(6) . ?
C19 C20 1.182(5) . ?
C7 H7 0.9300 . ?
C7 C2 1.381(7) . ?
C20 C21 1.463(5) . ?
C21 C24 1.517(6) . ?
C21 C22 1.521(6) . ?
C24 C25 1.370(6) . ?
C24 C29 1.380(6) . ?
C4 H4 0.9300 . ?
C4 C3 1.385(7) . ?
C16 H16 0.9300 . ?
C16 C15 1.378(6) . ?
O3 C23 1.193(7) . ?
C22 H22A 0.9700 . ?
C22 H22B 0.9700 . ?
C12 H12 0.9300 . ?
C12 C13 1.379(7) . ?
C2 C3 1.379(8) . ?
C2 C1 1.507(7) . ?
C25 H25 0.9300 . ?
C25 C26 1.386(7) . ?
C3 H3 0.9300 . ?
C14 H14 0.9300 . ?
C14 C13 1.355(7) . ?
C14 C15 1.375(7) . ?
C10 H10A 0.96(5) . ?
C10 H10B 0.94(7) . ?
C27 H27 0.9300 . ?
C27 C26 1.366(8) . ?
C27 C28 1.350(9) . ?
C13 H13 0.9300 . ?
C29 H29 0.9300 . ?
C29 C28 1.397(8) . ?
C26 H26 0.9300 . ?
C15 H15 0.9300 . ?
C28 H28 0.9300 . ?
C1 H1A 0.9600 . ?
C1 H1B 0.9600 . ?
C1 H1C 0.9600 . ?
